data_4062679
_journal_name_full Organometallics
_journal_paper_doi 10.1021/om0400595
_journal_year 2004
_chemical_formula_sum 'C18 H18 I Mo O3 P Pd'
_chemical_formula_weight 642.53
_space_group_IT_number 14
_symmetry_cell_setting monoclinic
_symmetry_space_group_name_Hall '-P 2ybc'
_symmetry_space_group_name_H-M 'P 1 21/c 1'
_cell_angle_alpha 90
_cell_angle_beta 104.06(3)
_cell_angle_gamma 90
_cell_formula_units_Z 4
_cell_length_a 12.216(3)
_cell_length_b 9.4250(10)
_cell_length_c 18.315(7)
_cell_measurement_temperature 0(2)
_cell_volume 2045.5(10)
_diffrn_ambient_temperature 0(2)
_exptl_crystal_density_diffrn 2.086
_cod_original_sg_symbol_H-M 'P 21/c'
_cod_database_code 4062679

loop_
_symmetry_equiv_pos_as_xyz
'x, y, z'
'-x, y+1/2, -z+1/2'
'-x, -y, -z'
'x, -y-1/2, z-1/2'

loop_
_atom_site_label
_atom_site_type_symbol
_atom_site_fract_x
_atom_site_fract_y
_atom_site_fract_z
_atom_site_U_iso_or_equiv
_atom_site_adp_type
_atom_site_occupancy
_atom_site_symmetry_multiplicity
_atom_site_calc_flag
_atom_site_refinement_flags
_atom_site_disorder_assembly
_atom_site_disorder_group
Pd1 Pd 0.35469(10) 0.57353(16) 0.44494(7) 0.0486(5) Uani 1 1 d . . .
Mo1 Mo 0.12848(12) 0.5158(2) 0.37923(9) 0.0577(5) Uani 1 1 d . . .
I1 I 0.55978(10) 0.68307(16) 0.50153(9) 0.0715(5) Uani 1 1 d . . .
P1 P 0.2832(4) 0.7777(6) 0.3966(3) 0.0633(15) Uani 1 1 d . . .
O1 O -0.004(2) 0.241(3) 0.3995(12) 0.151(11) Uani 1 1 d . . .
O2 O 0.2673(16) 0.307(2) 0.3060(10) 0.104(6) Uani 1 1 d . . .
O3 O 0.1935(14) 0.480(2) 0.5530(9) 0.105(7) Uani 1 1 d . . .
C1 C 0.046(2) 0.337(3) 0.3925(14) 0.081(7) Uani 1 1 d . . .
C2 C 0.220(2) 0.382(3) 0.3378(12) 0.071(6) Uani 1 1 d . . .
C3 C 0.1740(16) 0.490(3) 0.4888(13) 0.075(7) Uani 1 1 d . . .
C4 C -0.0007(17) 0.611(3) 0.2740(13) 0.085(8) Uani 1 1 d . . .
H4 H -0.0405 0.5545 0.2334 0.08(4) Uiso 1 1 calc R . .
C5 C 0.1396(16) 0.755(2) 0.3479(12) 0.064(6) Uani 1 1 d . . .
C6 C 0.1088(16) 0.674(3) 0.2821(12) 0.072(7) Uani 1 1 d . . .
H6 H 0.1543 0.6618 0.2472 0.08(4) Uiso 1 1 calc R . .
C7 C -0.0376(16) 0.652(3) 0.3384(14) 0.084(8) Uani 1 1 d . . .
H7 H -0.1078 0.6264 0.3484 0.08(4) Uiso 1 1 calc R . .
C8 C 0.0494(16) 0.738(3) 0.3870(15) 0.081(7) Uani 1 1 d . . .
H8 H 0.0479 0.7755 0.4349 0.08(4) Uiso 1 1 calc R . .
C22 C 0.3145(13) 0.9711(18) 0.2878(10) 0.090(8) Uani 1 1 d G . .
H22 H 0.2661 1.0303 0.3079 0.108 Uiso 1 1 calc R . .
C23 C 0.3537(17) 1.0167(19) 0.2266(11) 0.118(11) Uani 1 1 d G . .
H23 H 0.3321 1.107 0.2048 0.142 Uiso 1 1 calc R . .
C24 C 0.4245(18) 0.930(3) 0.1971(9) 0.130(14) Uani 1 1 d G . .
H24 H 0.4513 0.9612 0.1553 0.156 Uiso 1 1 calc R . .
C25 C 0.4562(16) 0.798(2) 0.2289(11) 0.135(14) Uani 1 1 d G . .
H25 H 0.5046 0.7386 0.2088 0.162 Uiso 1 1 calc R . .
C26 C 0.4170(14) 0.7522(17) 0.2901(11) 0.109(10) Uani 1 1 d G . .
H26 H 0.4386 0.6619 0.3119 0.131 Uiso 1 1 calc R . .
C21 C 0.3462(12) 0.8388(19) 0.3196(8) 0.079(8) Uani 1 1 d G . .
C9 C 0.290(3) 0.915(3) 0.4663(17) 0.115(11) Uani 1 1 d . . .
H9A H 0.3641 0.9622 0.4741 0.16(5) Uiso 1 1 calc R . .
H9B H 0.2317 0.9871 0.4447 0.16(5) Uiso 1 1 calc R . .
C10 C 0.274(3) 0.875(4) 0.540(2) 0.138(14) Uani 1 1 d . . .
H10A H 0.3286 0.7987 0.5595 0.16(5) Uiso 1 1 calc R . .
H10B H 0.1976 0.8337 0.5318 0.16(5) Uiso 1 1 calc R . .
C11 C 0.286(5) 0.986(5) 0.599(3) 0.19(2) Uani 1 1 d . . .
H11A H 0.2907 0.9376 0.648 0.16(5) Uiso 1 1 calc R . .
H11B H 0.358 1.0364 0.6031 0.16(5) Uiso 1 1 calc R . .
C12 C 0.211(4) 1.072(5) 0.590(4) 0.32(6) Uani 1 1 d . . .
H12A H 0.1773 1.0824 0.5357 0.16(5) Uiso 1 1 calc R . .
H12B H 0.2416 1.1633 0.6107 0.16(5) Uiso 1 1 calc R . .
H12C H 0.1533 1.0399 0.615 0.16(5) Uiso 1 1 calc R . .

loop_
_atom_site_aniso_label
_atom_site_aniso_U_11
_atom_site_aniso_U_22
_atom_site_aniso_U_33
_atom_site_aniso_U_23
_atom_site_aniso_U_13
_atom_site_aniso_U_12
Pd1 0.0269(7) 0.0643(10) 0.0491(8) 0.0031(7) -0.0014(6) -0.0050(6)
Mo1 0.0285(8) 0.0862(13) 0.0531(10) 0.0027(9) -0.0007(7) -0.0104(8)
I1 0.0368(7) 0.0691(10) 0.0935(11) 0.0139(8) -0.0131(7) -0.0111(6)
P1 0.033(3) 0.069(4) 0.081(4) 0.004(3) 0.000(2) 0.004(2)
O1 0.15(2) 0.17(2) 0.115(16) -0.010(15) -0.005(14) -0.12(2)
O2 0.090(13) 0.122(16) 0.088(12) -0.045(12) -0.001(10) 0.018(12)
O3 0.076(11) 0.18(2) 0.053(10) 0.002(12) 0.014(8) -0.016(12)
C1 0.057(14) 0.093(18) 0.074(16) -0.004(14) -0.019(12) -0.013(14)
C2 0.066(14) 0.079(16) 0.050(13) -0.018(12) -0.018(11) -0.017(13)
C3 0.031(10) 0.13(2) 0.053(13) -0.015(14) -0.001(9) -0.010(12)
C4 0.038(12) 0.14(2) 0.067(15) 0.012(16) -0.010(11) 0.002(14)
C5 0.044(12) 0.075(15) 0.065(13) 0.008(12) -0.003(10) 0.017(11)
C6 0.037(11) 0.11(2) 0.058(13) 0.021(14) 0.001(10) 0.004(12)
C7 0.022(11) 0.13(2) 0.094(18) 0.017(16) -0.005(11) 0.021(12)
C8 0.034(12) 0.105(19) 0.105(19) 0.003(16) 0.017(12) 0.020(12)
C22 0.055(14) 0.12(2) 0.094(18) 0.035(17) 0.020(13) -0.003(15)
C23 0.12(3) 0.13(3) 0.11(2) 0.04(2) 0.05(2) 0.03(2)
C24 0.12(3) 0.18(4) 0.09(2) 0.05(2) 0.014(19) -0.06(3)
C25 0.15(3) 0.15(3) 0.13(3) 0.03(2) 0.09(3) -0.03(3)
C26 0.077(18) 0.15(3) 0.11(2) 0.01(2) 0.042(17) -0.01(2)
C21 0.024(10) 0.097(18) 0.099(18) 0.042(15) -0.017(11) 0.005(11)
C9 0.10(2) 0.11(2) 0.11(2) -0.04(2) -0.022(19) 0.024(19)
C10 0.16(3) 0.12(3) 0.18(4) -0.04(3) 0.11(3) 0.00(2)
C11 0.25(6) 0.13(4) 0.20(4) -0.08(3) 0.10(4) -0.04(4)
C12 0.16(5) 0.14(4) 0.71(17) -0.15(7) 0.22(7) -0.01(3)

loop_
_geom_bond_atom_site_label_1
_geom_bond_atom_site_label_2
_geom_bond_distance
_geom_bond_site_symmetry_2
_geom_bond_publ_flag
Pd1 P1 2.207(6) . ?
Pd1 C3 2.65(2) . ?
Pd1 I1 2.6749(18) . ?
Pd1 I1 2.721(2) 3_666 ?
Pd1 Mo1 2.787(2) . ?
Mo1 C2 1.96(3) . ?
Mo1 C3 1.96(2) . ?
Mo1 C1 2.01(3) . ?
Mo1 C6 2.29(2) . ?
Mo1 C8 2.32(2) . ?
Mo1 C5 2.33(2) . ?
Mo1 C4 2.35(2) . ?
Mo1 C7 2.36(2) . ?
I1 Pd1 2.721(2) 3_666 ?
P1 C5 1.78(2) . ?
P1 C9 1.81(3) . ?
P1 C21 1.856(13) . ?
O1 C1 1.12(3) . ?
O2 C2 1.16(3) . ?
O3 C3 1.14(2) . ?
C4 C7 1.41(3) . ?
C4 C6 1.44(3) . ?
C5 C6 1.40(3) . ?
C5 C8 1.46(3) . ?
C7 C8 1.46(3) . ?
C22 C23 1.39 . ?
C22 C21 1.39 . ?
C23 C24 1.39 . ?
C24 C25 1.39 . ?
C25 C26 1.39 . ?
C26 C21 1.39 . ?
C9 C10 1.45(4) . ?
C10 C11 1.49(5) . ?
C11 C12 1.20(6) . ?
